data_1501852
loop_
_publ_author_name
'Su, Xin'
'Aprahamian, Ivan'

_publ_section_title
;
 Switching around two axles: controlling the configuration and
 conformation of a hydrazone-based switch.
;
_journal_issue 1
_journal_name_full 'Organic letters'
_journal_page_first 30
_journal_page_last 33
_journal_paper_doi 10.1021/ol102422h
_journal_volume 13
_journal_year 2011
_chemical_absolute_configuration unk
_chemical_formula_moiety 'C18 H16 N4 O2'
_chemical_formula_sum 'C18 H16 N4 O2'
_chemical_formula_weight 320.35
_space_group_IT_number 4
_symmetry_cell_setting monoclinic
_symmetry_Int_Tables_number 4
_symmetry_space_group_name_Hall 'P 2yb'
_symmetry_space_group_name_H-M 'P 1 21 1'
_atom_sites_solution_hydrogens geom
_atom_sites_solution_primary direct
_atom_sites_solution_secondary difmap
_audit_creation_method SHELXL-97
_cell_angle_alpha 90.00
_cell_angle_beta 100.6360(10)
_cell_angle_gamma 90.00
_cell_formula_units_Z 2
_cell_length_a 8.9091(6)
_cell_length_b 4.8600(3)
_cell_length_c 17.9948(12)
_cell_measurement_reflns_used 6946
_cell_measurement_temperature 173(2)
_cell_measurement_theta_max 25.35
_cell_measurement_theta_min 2.30
_cell_volume 765.76(9)
_computing_cell_refinement 'APEX2 (BRUKER, V2009.9-0, 2009)'
_computing_data_collection 'COSMO (BRUKER, V1.61, 2009)'
_computing_data_reduction 'SAINT (BRUKER, V2009.9-0, 2009)'
_computing_molecular_graphics 'SHELXTL (Sheldrick, Acta Cryst. A64 2008, 112-122)'
_computing_publication_material 'SHELXTL (Sheldrick, Acta Cryst. A64 2008, 112-122)'
_computing_structure_refinement 'SHELXL (Sheldrick, Acta Cryst. A64 2008, 112-122)'
_computing_structure_solution 'SHELXS (Sheldrick, Acta Cryst. A64 2008, 112-122)'
_diffrn_ambient_temperature 173(2)
_diffrn_detector_area_resol_mean 836.6
_diffrn_measured_fraction_theta_full 0.998
_diffrn_measured_fraction_theta_max 0.998
_diffrn_measurement_device_type 'Bruker APEX-II CCD'
_diffrn_measurement_method '\w,and/f 0.5 deg'
_diffrn_radiation_monochromator graphite
_diffrn_radiation_probe x-ray
_diffrn_radiation_type MoK\a
_diffrn_radiation_wavelength 0.71073
_diffrn_reflns_av_R_equivalents 0.0424
_diffrn_reflns_av_sigmaI/netI 0.0440
_diffrn_reflns_limit_h_max 10
_diffrn_reflns_limit_h_min -10
_diffrn_reflns_limit_k_max 5
_diffrn_reflns_limit_k_min -5
_diffrn_reflns_limit_l_max 21
_diffrn_reflns_limit_l_min -21
_diffrn_reflns_number 9085
_diffrn_reflns_theta_full 25.36
_diffrn_reflns_theta_max 25.36
_diffrn_reflns_theta_min 2.30
_diffrn_source 'fine-focus sealed tube'
_exptl_absorpt_coefficient_mu 0.094
_exptl_absorpt_correction_T_max 0.9869
_exptl_absorpt_correction_T_min 0.9667
_exptl_absorpt_correction_type multi-scan
_exptl_absorpt_process_details SADABS
_exptl_crystal_colour yellow
_exptl_crystal_density_diffrn 1.389
_exptl_crystal_density_method 'not measured'
_exptl_crystal_description needle
_exptl_crystal_F_000 336
_exptl_crystal_size_max 0.36
_exptl_crystal_size_mid 0.19
_exptl_crystal_size_min 0.14
_refine_diff_density_max 0.181
_refine_diff_density_min -0.192
_refine_diff_density_rms 0.042
_refine_ls_abs_structure_details 'Flack H D (1983), Acta Cryst. A39, 876-881'
_refine_ls_abs_structure_Flack -0.4(12)
_refine_ls_extinction_coef 0.035(6)
_refine_ls_extinction_expression Fc^*^=kFc[1+0.001xFc^2^\l^3^/sin(2\q)]^-1/4^
_refine_ls_extinction_method SHELXL
_refine_ls_goodness_of_fit_ref 1.096
_refine_ls_hydrogen_treatment constr
_refine_ls_matrix_type full
_refine_ls_number_parameters 220
_refine_ls_number_reflns 2804
_refine_ls_number_restraints 1
_refine_ls_restrained_S_all 1.095
_refine_ls_R_factor_all 0.0440
_refine_ls_R_factor_gt 0.0421
_refine_ls_shift/su_max 0.000
_refine_ls_shift/su_mean 0.000
_refine_ls_structure_factor_coef Fsqd
_refine_ls_weighting_details 'calc w=1/[\s^2^(Fo^2^)+(0.0734P)^2^+0.0000P] where P=(Fo^2^+2Fc^2^)/3'
_refine_ls_weighting_scheme calc
_refine_ls_wR_factor_gt 0.1165
_refine_ls_wR_factor_ref 0.1182
_reflns_number_gt 2608
_reflns_number_total 2804
_reflns_threshold_expression >2sigma(I)
_cod_data_source_file ol102422h_si_002.cif
_cod_data_source_block QPH-E
_cod_depositor_comments
;
The following automatic conversions were performed:

'_exptl_absorpt_correction_type' value 'Multi-scan' changed to
'multi-scan' according to
/home/saulius/struct/CIF-dictionaries/cif_core.dic dictionary named
'cif_core.dic' version 2.4.1 from 2010-06-29.

Automatic conversion script
Id: cif_fix_values 1715 2011-07-08 13:25:40Z adriana 
;
_cod_original_sg_symbol_Hall 'P 2yb '
_cod_original_sg_symbol_H-M 'P 21'
_cod_database_code 1501852
_contact_crystallographer_name 'Richard Staples'
_contact_crystallographer_email xraystaples@chemistry.msu.com

loop_
_symmetry_equiv_pos_as_xyz
'x, y, z'
'-x, y+1/2, -z'

loop_
_atom_site_label
_atom_site_type_symbol
_atom_site_fract_x
_atom_site_fract_y
_atom_site_fract_z
_atom_site_U_iso_or_equiv
_atom_site_adp_type
_atom_site_occupancy
_atom_site_symmetry_multiplicity
_atom_site_calc_flag
_atom_site_refinement_flags
O1 O 0.63460(14) -0.2217(3) 0.80014(7) 0.0491(3) Uani 1 1 d .
O2 O 0.52091(15) -0.3820(3) 0.68784(7) 0.0565(4) Uani 1 1 d .
N1 N 1.07403(17) 0.7219(3) 0.69909(8) 0.0454(4) Uani 1 1 d .
N2 N 0.88425(16) 0.3224(3) 0.73135(8) 0.0430(4) Uani 1 1 d .
H2A H 0.8947 0.3562 0.6845 0.052 Uiso 1 1 calc R
N3 N 0.78831(16) 0.1310(3) 0.74651(8) 0.0433(4) Uani 1 1 d .
N4 N 0.81863(17) 0.1552(4) 0.59090(8) 0.0482(4) Uani 1 1 d .
C1 C 1.1658(2) 0.9182(4) 0.68386(10) 0.0481(4) Uani 1 1 d .
H1 H 1.1703 0.9508 0.6323 0.058 Uiso 1 1 calc R
C2 C 1.2575(2) 1.0830(4) 0.73842(11) 0.0483(5) Uani 1 1 d .
H2 H 1.3218 1.2213 0.7240 0.058 Uiso 1 1 calc R
C3 C 1.2515(2) 1.0386(4) 0.81248(11) 0.0483(4) Uani 1 1 d .
H3 H 1.3118 1.1480 0.8505 0.058 Uiso 1 1 calc R
C4 C 1.15640(19) 0.8312(4) 0.83319(10) 0.0441(4) Uani 1 1 d .
C5 C 1.06749(19) 0.6781(4) 0.77342(10) 0.0412(4) Uani 1 1 d .
C6 C 0.96828(19) 0.4690(4) 0.79173(10) 0.0421(4) Uani 1 1 d .
C7 C 0.9604(2) 0.4149(4) 0.86580(10) 0.0465(4) Uani 1 1 d .
H7 H 0.8941 0.2750 0.8776 0.056 Uiso 1 1 calc R
C8 C 1.0500(2) 0.5658(4) 0.92398(10) 0.0510(5) Uani 1 1 d .
H8 H 1.0444 0.5257 0.9751 0.061 Uiso 1 1 calc R
C9 C 1.1454(2) 0.7702(5) 0.90843(10) 0.0508(5) Uani 1 1 d .
H9 H 1.2044 0.8714 0.9487 0.061 Uiso 1 1 calc R
C10 C 0.71287(19) -0.0288(4) 0.69354(10) 0.0423(4) Uani 1 1 d .
C11 C 0.61264(19) -0.2285(4) 0.72488(10) 0.0433(4) Uani 1 1 d .
C12 C 0.5526(2) -0.4264(4) 0.83530(11) 0.0514(5) Uani 1 1 d .
H12A H 0.5906 -0.6133 0.8271 0.062 Uiso 1 1 calc R
H12B H 0.4419 -0.4186 0.8140 0.062 Uiso 1 1 calc R
C13 C 0.5816(2) -0.3573(6) 0.91863(11) 0.0648(6) Uani 1 1 d .
H13A H 0.5397 -0.1749 0.9259 0.097 Uiso 1 1 calc R
H13B H 0.6918 -0.3572 0.9382 0.097 Uiso 1 1 calc R
H13C H 0.5322 -0.4949 0.9458 0.097 Uiso 1 1 calc R
C14 C 0.72430(19) -0.0334(4) 0.61253(10) 0.0428(4) Uani 1 1 d .
C15 C 0.6463(2) -0.2216(4) 0.56040(10) 0.0478(4) Uani 1 1 d .
H15 H 0.5787 -0.3523 0.5757 0.057 Uiso 1 1 calc R
C16 C 0.6687(2) -0.2149(4) 0.48649(11) 0.0523(5) Uani 1 1 d .
H16 H 0.6165 -0.3414 0.4505 0.063 Uiso 1 1 calc R
C17 C 0.7668(2) -0.0244(4) 0.46511(10) 0.0510(5) Uani 1 1 d .
H17 H 0.7842 -0.0168 0.4146 0.061 Uiso 1 1 calc R
C18 C 0.8388(2) 0.1545(5) 0.51937(10) 0.0512(5) Uani 1 1 d .
H18 H 0.9071 0.2858 0.5050 0.061 Uiso 1 1 calc R

loop_
_atom_site_aniso_label
_atom_site_aniso_U_11
_atom_site_aniso_U_22
_atom_site_aniso_U_33
_atom_site_aniso_U_23
_atom_site_aniso_U_13
_atom_site_aniso_U_12
O1 0.0504(7) 0.0531(8) 0.0442(7) 0.0038(6) 0.0099(5) -0.0078(6)
O2 0.0566(8) 0.0629(9) 0.0503(8) -0.0045(7) 0.0106(6) -0.0163(7)
N1 0.0500(8) 0.0430(8) 0.0436(8) 0.0019(7) 0.0099(6) 0.0032(7)
N2 0.0444(7) 0.0430(9) 0.0416(8) -0.0003(7) 0.0080(6) -0.0016(6)
N3 0.0395(7) 0.0417(8) 0.0485(8) 0.0004(7) 0.0079(6) 0.0012(6)
N4 0.0507(8) 0.0487(9) 0.0446(8) 0.0031(8) 0.0069(6) -0.0018(7)
C1 0.0533(10) 0.0455(10) 0.0468(10) 0.0017(9) 0.0128(8) 0.0022(8)
C2 0.0471(9) 0.0437(11) 0.0550(11) 0.0006(9) 0.0116(8) 0.0024(8)
C3 0.0450(9) 0.0437(10) 0.0546(11) -0.0048(9) 0.0050(8) 0.0001(8)
C4 0.0420(8) 0.0426(10) 0.0465(10) -0.0029(8) 0.0053(7) 0.0047(7)
C5 0.0414(8) 0.0382(9) 0.0440(9) -0.0012(8) 0.0082(7) 0.0056(7)
C6 0.0413(8) 0.0413(9) 0.0432(9) -0.0026(8) 0.0061(7) 0.0030(8)
C7 0.0462(9) 0.0477(10) 0.0470(10) 0.0006(9) 0.0119(7) 0.0015(8)
C8 0.0571(11) 0.0557(12) 0.0410(10) -0.0032(9) 0.0105(8) 0.0010(9)
C9 0.0545(10) 0.0541(11) 0.0422(10) -0.0048(9) 0.0050(8) -0.0001(9)
C10 0.0405(8) 0.0420(9) 0.0442(10) 0.0005(8) 0.0068(7) 0.0031(8)
C11 0.0407(8) 0.0451(10) 0.0438(9) -0.0003(8) 0.0066(7) 0.0019(8)
C12 0.0494(10) 0.0517(11) 0.0553(11) 0.0066(9) 0.0153(8) -0.0004(9)
C13 0.0640(12) 0.0809(15) 0.0505(11) 0.0092(11) 0.0130(9) -0.0042(12)
C14 0.0409(8) 0.0430(10) 0.0434(9) 0.0036(8) 0.0050(7) 0.0046(7)
C15 0.0481(9) 0.0491(11) 0.0460(10) -0.0007(9) 0.0080(7) -0.0012(9)
C16 0.0557(10) 0.0531(12) 0.0472(11) -0.0044(9) 0.0068(8) -0.0014(10)
C17 0.0583(11) 0.0536(11) 0.0415(10) 0.0020(9) 0.0105(8) 0.0030(9)
C18 0.0535(10) 0.0536(11) 0.0464(10) 0.0077(10) 0.0095(8) -0.0025(9)

loop_
_atom_type_symbol
_atom_type_description
_atom_type_scat_dispersion_real
_atom_type_scat_dispersion_imag
_atom_type_scat_source
C C 0.0033 0.0016 'International Tables Vol C Tables 4.2.6.8 and 6.1.1.4'
H H 0.0000 0.0000 'International Tables Vol C Tables 4.2.6.8 and 6.1.1.4'
N N 0.0061 0.0033 'International Tables Vol C Tables 4.2.6.8 and 6.1.1.4'
O O 0.0106 0.0060 'International Tables Vol C Tables 4.2.6.8 and 6.1.1.4'

loop_
_geom_angle_atom_site_label_1
_geom_angle_atom_site_label_2
_geom_angle_atom_site_label_3
_geom_angle
C11 O1 C12 115.83(14)
C1 N1 C5 117.17(15)
N3 N2 C6 118.14(14)
N3 N2 H2A 120.9
C6 N2 H2A 120.9
C10 N3 N2 121.90(15)
C18 N4 C14 118.65(16)
N1 C1 C2 124.75(17)
N1 C1 H1 117.6
C2 C1 H1 117.6
C3 C2 C1 118.11(18)
C3 C2 H2 120.9
C1 C2 H2 120.9
C2 C3 C4 120.40(17)
C2 C3 H3 119.8
C4 C3 H3 119.8
C9 C4 C3 123.84(17)
C9 C4 C5 119.30(17)
C3 C4 C5 116.86(16)
N1 C5 C4 122.71(17)
N1 C5 C6 118.55(15)
C4 C5 C6 118.74(16)
C7 C6 N2 122.80(16)
C7 C6 C5 120.42(16)
N2 C6 C5 116.77(15)
C6 C7 C8 120.05(18)
C6 C7 H7 120.0
C8 C7 H7 120.0
C9 C8 C7 121.11(17)
C9 C8 H8 119.4
C7 C8 H8 119.4
C8 C9 C4 120.38(17)
C8 C9 H9 119.8
C4 C9 H9 119.8
N3 C10 C14 127.19(16)
N3 C10 C11 111.75(14)
C14 C10 C11 121.00(14)
O2 C11 O1 122.16(16)
O2 C11 C10 125.48(16)
O1 C11 C10 112.36(14)
O1 C12 C13 105.83(17)
O1 C12 H12A 110.6
C13 C12 H12A 110.6
O1 C12 H12B 110.6
C13 C12 H12B 110.6
H12A C12 H12B 108.7
C12 C13 H13A 109.5
C12 C13 H13B 109.5
H13A C13 H13B 109.5
C12 C13 H13C 109.5
H13A C13 H13C 109.5
H13B C13 H13C 109.5
N4 C14 C15 120.64(16)
N4 C14 C10 115.70(15)
C15 C14 C10 123.65(16)
C16 C15 C14 119.20(18)
C16 C15 H15 120.4
C14 C15 H15 120.4
C17 C16 C15 119.81(19)
C17 C16 H16 120.1
C15 C16 H16 120.1
C18 C17 C16 117.66(17)
C18 C17 H17 121.2
C16 C17 H17 121.2
N4 C18 C17 124.03(19)
N4 C18 H18 118.0
C17 C18 H18 118.0

loop_
_geom_bond_atom_site_label_1
_geom_bond_atom_site_label_2
_geom_bond_distance
O1 C11 1.333(2)
O1 C12 1.448(2)
O2 C11 1.211(2)
N1 C1 1.318(2)
N1 C5 1.366(2)
N2 N3 1.325(2)
N2 C6 1.396(2)
N2 H2A 0.8800
N3 C10 1.314(2)
N4 C18 1.332(2)
N4 C14 1.349(2)
C1 C2 1.406(3)
C1 H1 0.9500
C2 C3 1.361(3)
C2 H2 0.9500
C3 C4 1.411(3)
C3 H3 0.9500
C4 C9 1.407(2)
C4 C5 1.422(3)
C5 C6 1.425(2)
C6 C7 1.373(2)
C7 C8 1.401(3)
C7 H7 0.9500
C8 C9 1.369(3)
C8 H8 0.9500
C9 H9 0.9500
C10 C14 1.480(2)
C10 C11 1.498(2)
C12 C13 1.512(3)
C12 H12A 0.9900
C12 H12B 0.9900
C13 H13A 0.9800
C13 H13B 0.9800
C13 H13C 0.9800
C14 C15 1.400(3)
C15 C16 1.381(3)
C15 H15 0.9500
C16 C17 1.376(3)
C16 H16 0.9500
C17 C18 1.375(3)
C17 H17 0.9500
C18 H18 0.9500

loop_
_geom_hbond_atom_site_label_D
_geom_hbond_atom_site_label_H
_geom_hbond_atom_site_label_A
_geom_hbond_distance_DH
_geom_hbond_distance_HA
_geom_hbond_distance_DA
_geom_hbond_angle_DHA
N2 H2A N4 0.88 1.96 2.616(2) 130.6

loop_
_geom_torsion_atom_site_label_1
_geom_torsion_atom_site_label_2
_geom_torsion_atom_site_label_3
_geom_torsion_atom_site_label_4
_geom_torsion
C6 N2 N3 C10 -175.24(15)
C5 N1 C1 C2 0.5(3)
N1 C1 C2 C3 -0.2(3)
C1 C2 C3 C4 0.5(3)
C2 C3 C4 C9 179.13(18)
C2 C3 C4 C5 -1.0(3)
C1 N1 C5 C4 -1.0(2)
C1 N1 C5 C6 179.44(15)
C9 C4 C5 N1 -178.80(16)
C3 C4 C5 N1 1.3(3)
C9 C4 C5 C6 0.7(2)
C3 C4 C5 C6 -179.19(15)
N3 N2 C6 C7 2.9(2)
N3 N2 C6 C5 -178.43(14)
N1 C5 C6 C7 178.81(15)
C4 C5 C6 C7 -0.7(2)
N1 C5 C6 N2 0.1(2)
C4 C5 C6 N2 -179.45(14)
N2 C6 C7 C8 178.72(16)
C5 C6 C7 C8 0.1(3)
C6 C7 C8 C9 0.6(3)
C7 C8 C9 C4 -0.6(3)
C3 C4 C9 C8 179.84(18)
C5 C4 C9 C8 0.0(3)
N2 N3 C10 C14 2.5(3)
N2 N3 C10 C11 179.73(14)
C12 O1 C11 O2 5.5(2)
C12 O1 C11 C10 -174.44(14)
N3 C10 C11 O2 172.98(17)
C14 C10 C11 O2 -9.6(3)
N3 C10 C11 O1 -7.0(2)
C14 C10 C11 O1 170.36(15)
C11 O1 C12 C13 -173.84(15)
C18 N4 C14 C15 -1.6(3)
C18 N4 C14 C10 177.30(16)
N3 C10 C14 N4 -2.7(3)
C11 C10 C14 N4 -179.69(15)
N3 C10 C14 C15 176.12(17)
C11 C10 C14 C15 -0.9(2)
N4 C14 C15 C16 1.0(3)
C10 C14 C15 C16 -177.81(17)
C14 C15 C16 C17 0.0(3)
C15 C16 C17 C18 -0.3(3)
C14 N4 C18 C17 1.3(3)
C16 C17 C18 N4 -0.3(3)
